data_2108069
loop_
_publ_author_name
'Hathwar, Venkatesha R.'
'Stingaciu, Marian'
'Richter, Bo'
'Overgaard, Jacob'
'Iversen, Bo B.'

_publ_section_title
;
 Variable-temperature structural studies on valence tautomerism in cobalt
 bis(dioxolene) molecular complexes
;
_journal_issue 2
_journal_name_full 'Acta Crystallographica Section B'
_journal_page_first 304
_journal_page_last 312
_journal_paper_doi 10.1107/S2052520616019235
_journal_volume 73
_journal_year 2017
_chemical_formula_sum 'C38 H46 Br4 Co N2 O4'
_chemical_formula_weight 973.34
_chemical_name_systematic
;
 ?
;
_space_group_crystal_system triclinic
_space_group_IT_number 2
_space_group_name_Hall '-P 1'
_space_group_name_H-M_alt 'P -1'
_symmetry_space_group_name_Hall '-P 1'
_symmetry_space_group_name_H-M 'P -1'
_atom_sites_solution_hydrogens geom
_audit_creation_method SHELXL-2014
_cell_angle_alpha 86.014(5)
_cell_angle_beta 89.423(5)
_cell_angle_gamma 65.463(4)
_cell_formula_units_Z 1
_cell_length_a 8.9788(11)
_cell_length_b 10.1598(13)
_cell_length_c 11.6606(15)
_cell_measurement_reflns_used 12572
_cell_measurement_temperature 200(2)
_cell_measurement_theta_max 19.50
_cell_measurement_theta_min 1.38
_cell_volume 965.1(2)
_computing_structure_refinement 'SHELXL-2014 (Sheldrick, 2014)'
_diffrn_ambient_temperature 200(2)
_diffrn_measured_fraction_theta_full 0.889
_diffrn_measured_fraction_theta_max 0.912
_diffrn_measurement_device_type 'Bruker Kappa APEX II CCD detector'
_diffrn_measurement_method '\f and \w scans'
_diffrn_radiation_monochromator mirror
_diffrn_radiation_type AgK\a
_diffrn_radiation_wavelength 0.56085
_diffrn_reflns_av_R_equivalents 0.0512
_diffrn_reflns_limit_h_max 10
_diffrn_reflns_limit_h_min -10
_diffrn_reflns_limit_k_max 12
_diffrn_reflns_limit_k_min -12
_diffrn_reflns_limit_l_max 13
_diffrn_reflns_limit_l_min -13
_diffrn_reflns_number 12572
_diffrn_reflns_theta_full 19.665
_diffrn_reflns_theta_max 19.499
_diffrn_reflns_theta_min 1.382
_exptl_absorpt_coefficient_mu 2.474
_exptl_absorpt_correction_T_max 0.707
_exptl_absorpt_correction_T_min 0.610
_exptl_absorpt_correction_type multi-scan
_exptl_absorpt_process_details 'Bruker AXS, 2008'
_exptl_crystal_colour blue
_exptl_crystal_density_diffrn 1.675
_exptl_crystal_description block
_exptl_crystal_F_000 487
_exptl_crystal_size_max 0.200
_exptl_crystal_size_mid 0.170
_exptl_crystal_size_min 0.140
_refine_diff_density_max 0.861
_refine_diff_density_min -0.982
_refine_ls_extinction_method none
_refine_ls_goodness_of_fit_ref 1.112
_refine_ls_hydrogen_treatment constr
_refine_ls_matrix_type full
_refine_ls_number_parameters 229
_refine_ls_number_reflns 3104
_refine_ls_number_restraints 0
_refine_ls_restrained_S_all 1.112
_refine_ls_R_factor_all 0.0689
_refine_ls_R_factor_gt 0.0436
_refine_ls_shift/su_max 0.000
_refine_ls_shift/su_mean 0.000
_refine_ls_structure_factor_coef Fsqd
_refine_ls_weighting_details 'w=1/[\s^2^(Fo^2^)+(0.0885P)^2^+0.5627P] where P=(Fo^2^+2Fc^2^)/3'
_refine_ls_weighting_scheme calc
_refine_ls_wR_factor_gt 0.1183
_refine_ls_wR_factor_ref 0.1499
_reflns_number_gt 2330
_reflns_number_total 3104
_reflns_threshold_expression 'I > 2\s(I)'
_cod_data_source_file ps5056sup1.cif
_cod_data_source_block 1_200K
_cod_database_code 2108069
_shelx_space_group_comment
;
The symmetry employed for this shelxl refinement is uniquely defined
by the following loop, which should always be used as a source of
symmetry information in preference to the above space-group names.
They are only intended as comments.
;
_shelxl_version_number 201.4

loop_
_space_group_symop_operation_xyz
'x, y, z'
'-x, -y, -z'

loop_
_atom_site_type_symbol
_atom_site_label
_atom_site_fract_x
_atom_site_fract_y
_atom_site_fract_z
_atom_site_U_iso_or_equiv
_atom_site_adp_type
_atom_site_calc_flag
_atom_site_occupancy
C C1 0.4461(7) 0.6144(5) 0.2028(4) 0.0221(12) Uani d 1
C C2 0.3149(7) 0.5749(5) 0.1846(4) 0.0218(12) Uani d 1
C C3 0.1867(7) 0.6075(5) 0.2657(4) 0.0265(13) Uani d 1
C C4 0.2023(7) 0.6761(6) 0.3618(5) 0.0293(14) Uani d 1
H H4 0.1178 0.7001 0.4167 0.035 Uiso calc 1
C C5 0.3332(7) 0.7116(6) 0.3828(4) 0.0272(13) Uani d 1
C C6 0.4576(7) 0.6808(6) 0.3015(4) 0.0270(13) Uani d 1
H H6 0.5478 0.7045 0.3133 0.032 Uiso calc 1
C C7 0.0482(7) 0.5607(6) 0.2514(5) 0.0315(14) Uani d 1
C C8 -0.0353(8) 0.6078(7) 0.1325(5) 0.0387(15) Uani d 1
H H8A -0.1326 0.5872 0.1312 0.058 Uiso calc 1
H H8B 0.0410 0.5544 0.0741 0.058 Uiso calc 1
H H8C -0.0678 0.7121 0.1161 0.058 Uiso calc 1
C C9 0.1156(9) 0.3940(7) 0.2655(7) 0.0499(19) Uani d 1
H H9A 0.1640 0.3598 0.3428 0.075 Uiso calc 1
H H9B 0.1994 0.3518 0.2081 0.075 Uiso calc 1
H H9C 0.0262 0.3642 0.2547 0.075 Uiso calc 1
C C10 -0.0850(8) 0.6202(7) 0.3429(5) 0.0411(16) Uani d 1
H H10A -0.0346 0.5892 0.4199 0.062 Uiso calc 1
H H10B -0.1682 0.5827 0.3334 0.062 Uiso calc 1
H H10C -0.1363 0.7265 0.3334 0.062 Uiso calc 1
C C11 0.3421(8) 0.7836(6) 0.4935(5) 0.0347(15) Uani d 1
C C12 0.2425(14) 0.9445(8) 0.4774(7) 0.093(4) Uani d 1
H H12A 0.2544 0.9902 0.5460 0.139 Uiso calc 1
H H12B 0.1270 0.9645 0.4656 0.139 Uiso calc 1
H H12C 0.2810 0.9839 0.4102 0.139 Uiso calc 1
C C13 0.5150(12) 0.7491(15) 0.5268(8) 0.111(5) Uani d 1
H H13A 0.5511 0.8165 0.4837 0.167 Uiso calc 1
H H13B 0.5853 0.6495 0.5092 0.167 Uiso calc 1
H H13C 0.5221 0.7588 0.6094 0.167 Uiso calc 1
C C14 0.2793(16) 0.7199(11) 0.5953(6) 0.092(4) Uani d 1
H H14A 0.3102 0.7477 0.6671 0.138 Uiso calc 1
H H14B 0.3277 0.6139 0.5949 0.138 Uiso calc 1
H H14C 0.1598 0.7571 0.5893 0.138 Uiso calc 1
C C15 0.2072(7) 0.7399(6) -0.0861(4) 0.0278(13) Uani d 1
H H15 0.1580 0.6742 -0.0694 0.033 Uiso calc 1
C C16 0.1111(7) 0.8803(6) -0.1304(5) 0.0278(13) Uani d 1
C C17 0.1834(7) 0.9731(6) -0.1579(5) 0.0318(14) Uani d 1
H H17 0.1207 1.0681 -0.1913 0.038 Uiso calc 1
C C18 0.3480(8) 0.9265(6) -0.1362(5) 0.0321(14) Uani d 1
C C19 0.4373(7) 0.7865(6) -0.0886(5) 0.0282(13) Uani d 1
H H19 0.5505 0.7552 -0.0715 0.034 Uiso calc 1
N N1 0.3674(5) 0.6957(5) -0.0668(4) 0.0239(10) Uani d 1
O O1 0.5610(5) 0.5809(4) 0.1230(3) 0.0243(9) Uani d 1
O O2 0.3200(4) 0.5073(4) 0.0892(3) 0.0243(9) Uani d 1
Co Co1 0.5000 0.5000 0.0000 0.0211(3) Uani d 1
Br Br1 0.45283(9) 1.04920(7) -0.16991(7) 0.0549(3) Uani d 1
Br Br2 -0.11540(8) 0.94138(7) -0.15116(6) 0.0426(2) Uani d 1

loop_
_atom_site_aniso_label
_atom_site_aniso_U_11
_atom_site_aniso_U_22
_atom_site_aniso_U_33
_atom_site_aniso_U_12
_atom_site_aniso_U_13
_atom_site_aniso_U_23
C1 0.019(3) 0.021(2) 0.024(3) -0.006(2) -0.003(2) 0.0011(19)
C2 0.018(3) 0.020(2) 0.026(3) -0.007(2) -0.003(2) 0.002(2)
C3 0.024(3) 0.024(3) 0.030(3) -0.009(2) -0.002(2) 0.005(2)
C4 0.026(3) 0.033(3) 0.027(3) -0.011(3) 0.000(2) 0.001(2)
C5 0.021(3) 0.027(3) 0.031(3) -0.007(2) -0.004(2) 0.000(2)
C6 0.025(3) 0.028(3) 0.029(3) -0.012(2) -0.007(2) -0.001(2)
C7 0.019(3) 0.033(3) 0.040(3) -0.009(3) -0.001(3) 0.005(2)
C8 0.026(4) 0.048(4) 0.046(3) -0.017(3) -0.001(3) -0.013(3)
C9 0.037(4) 0.038(4) 0.078(5) -0.020(3) 0.003(4) 0.001(3)
C10 0.024(3) 0.058(4) 0.044(4) -0.021(3) 0.002(3) -0.003(3)
C11 0.030(4) 0.039(3) 0.034(3) -0.013(3) -0.003(3) -0.006(2)
C12 0.151(11) 0.040(4) 0.061(5) -0.011(5) -0.027(6) -0.021(4)
C13 0.055(6) 0.203(13) 0.084(7) -0.049(7) 0.009(5) -0.097(8)
C14 0.173(12) 0.120(8) 0.038(4) -0.112(8) 0.011(6) -0.020(4)
C15 0.028(3) 0.030(3) 0.027(3) -0.014(3) -0.001(3) 0.000(2)
C16 0.021(3) 0.032(3) 0.030(3) -0.012(3) -0.004(2) -0.001(2)
C17 0.027(3) 0.029(3) 0.036(3) -0.009(3) -0.003(3) 0.002(2)
C18 0.032(4) 0.027(3) 0.042(3) -0.017(3) 0.004(3) -0.003(2)
C19 0.018(3) 0.030(3) 0.037(3) -0.011(2) -0.003(2) 0.002(2)
N1 0.017(2) 0.027(2) 0.028(2) -0.0096(19) -0.0043(19) 0.0010(17)
O1 0.019(2) 0.0284(19) 0.0281(19) -0.0121(16) -0.0009(16) -0.0020(14)
O2 0.018(2) 0.0242(18) 0.0306(19) -0.0087(16) -0.0021(16) -0.0025(14)
Co1 0.0163(6) 0.0220(5) 0.0260(5) -0.0089(4) -0.0013(4) -0.0010(4)
Br1 0.0338(4) 0.0348(4) 0.0986(6) -0.0204(3) -0.0118(4) 0.0212(3)
Br2 0.0226(4) 0.0445(4) 0.0575(4) -0.0113(3) -0.0130(3) 0.0032(3)

loop_
_atom_type_symbol
_atom_type_description
_atom_type_scat_dispersion_real
_atom_type_scat_dispersion_imag
_atom_type_scat_source
C C 0.0015 0.0009 'International Tables Vol C Tables 4.2.6.8 and 6.1.1.4'
H H 0.0000 0.0000 'International Tables Vol C Tables 4.2.6.8 and 6.1.1.4'
N N 0.0030 0.0019 'International Tables Vol C Tables 4.2.6.8 and 6.1.1.4'
O O 0.0056 0.0036 'International Tables Vol C Tables 4.2.6.8 and 6.1.1.4'
Co Co 0.3050 0.6296 'International Tables Vol C Tables 4.2.6.8 and 6.1.1.4'
Br Br 0.1811 1.6452 'International Tables Vol C Tables 4.2.6.8 and 6.1.1.4'

loop_
_geom_angle_atom_site_label_1
_geom_angle_atom_site_label_2
_geom_angle_atom_site_label_3
_geom_angle_site_symmetry_1
_geom_angle_site_symmetry_3
_geom_angle
O1 C1 C6 . . 121.7(6)
O1 C1 C2 . . 116.6(5)
C6 C1 C2 . . 121.7(5)
O2 C2 C1 . . 116.4(4)
O2 C2 C3 . . 123.5(5)
C1 C2 C3 . . 120.1(5)
C4 C3 C2 . . 116.0(6)
C4 C3 C7 . . 122.5(5)
C2 C3 C7 . . 121.4(5)
C5 C4 C3 . . 124.5(5)
C4 C5 C6 . . 118.9(5)
C4 C5 C11 . . 120.8(5)
C6 C5 C11 . . 120.3(6)
C1 C6 C5 . . 118.7(6)
C3 C7 C8 . . 112.7(5)
C3 C7 C9 . . 109.8(5)
C8 C7 C9 . . 107.0(6)
C3 C7 C10 . . 112.2(5)
C8 C7 C10 . . 108.0(5)
C9 C7 C10 . . 106.9(5)
C13 C11 C12 . . 111.1(8)
C13 C11 C14 . . 104.1(8)
C12 C11 C14 . . 110.1(7)
C13 C11 C5 . . 111.3(5)
C12 C11 C5 . . 109.9(5)
C14 C11 C5 . . 110.3(6)
N1 C15 C16 . . 121.1(6)
C17 C16 C15 . . 119.2(6)
C17 C16 Br2 . . 120.7(4)
C15 C16 Br2 . . 120.1(5)
C16 C17 C18 . . 118.9(5)
C17 C18 C19 . . 119.4(6)
C17 C18 Br1 . . 120.8(4)
C19 C18 Br1 . . 119.8(5)
N1 C19 C18 . . 121.2(6)
C19 N1 C15 . . 120.1(5)
C19 N1 Co1 . . 119.2(4)
C15 N1 Co1 . . 120.7(4)
C1 O1 Co1 . . 109.7(4)
C2 O2 Co1 . . 109.8(4)
O2 Co1 O2 2_665 . 180.0
O2 Co1 O1 2_665 2_665 87.07(16)
O2 Co1 O1 . 2_665 92.93(16)
O2 Co1 O1 2_665 . 92.93(16)
O2 Co1 O1 . . 87.07(16)
O1 Co1 O1 2_665 . 180.0
O2 Co1 N1 2_665 2_665 89.52(16)
O2 Co1 N1 . 2_665 90.48(16)
O1 Co1 N1 2_665 2_665 89.33(18)
O1 Co1 N1 . 2_665 90.67(18)
O2 Co1 N1 2_665 . 90.48(16)
O2 Co1 N1 . . 89.52(16)
O1 Co1 N1 2_665 . 90.67(18)
O1 Co1 N1 . . 89.33(18)
N1 Co1 N1 2_665 . 180.0

loop_
_geom_bond_atom_site_label_1
_geom_bond_atom_site_label_2
_geom_bond_site_symmetry_2
_geom_bond_distance
C1 O1 . 1.334(6)
C1 C6 . 1.399(8)
C1 C2 . 1.415(8)
C2 O2 . 1.339(7)
C2 C3 . 1.426(7)
C3 C4 . 1.399(8)
C3 C7 . 1.519(9)
C4 C5 . 1.393(9)
C5 C6 . 1.405(7)
C5 C11 . 1.546(8)
C7 C8 . 1.531(9)
C7 C9 . 1.541(8)
C7 C10 . 1.549(8)
C11 C13 . 1.492(12)
C11 C12 . 1.501(9)
C11 C14 . 1.526(10)
C15 N1 . 1.333(7)
C15 C16 . 1.389(7)
C16 C17 . 1.370(9)
C16 Br2 . 1.876(6)
C17 C18 . 1.371(9)
C18 C19 . 1.388(8)
C18 Br1 . 1.870(6)
C19 N1 . 1.324(7)
N1 Co1 . 1.953(4)
O1 Co1 . 1.894(4)
O2 Co1 . 1.891(4)
Co1 O2 2_665 1.891(4)
Co1 O1 2_665 1.894(4)
Co1 N1 2_665 1.953(4)

loop_
_geom_torsion_atom_site_label_1
_geom_torsion_atom_site_label_2
_geom_torsion_atom_site_label_3
_geom_torsion_atom_site_label_4
_geom_torsion_site_symmetry_4
_geom_torsion
O1 C1 C2 O2 . 0.2(6)
C6 C1 C2 O2 . -177.6(4)
O1 C1 C2 C3 . -179.7(4)
C6 C1 C2 C3 . 2.5(7)
O2 C2 C3 C4 . 178.8(4)
C1 C2 C3 C4 . -1.3(7)
O2 C2 C3 C7 . 2.8(7)
C1 C2 C3 C7 . -177.2(4)
C2 C3 C4 C5 . -0.8(8)
C7 C3 C4 C5 . 175.1(5)
C3 C4 C5 C6 . 1.7(8)
C3 C4 C5 C11 . -178.3(5)
O1 C1 C6 C5 . -179.2(4)
C2 C1 C6 C5 . -1.5(7)
C4 C5 C6 C1 . -0.5(7)
C11 C5 C6 C1 . 179.5(5)
C4 C3 C7 C8 . 131.9(5)
C2 C3 C7 C8 . -52.4(6)
C4 C3 C7 C9 . -109.0(6)
C2 C3 C7 C9 . 66.7(6)
C4 C3 C7 C10 . 9.7(7)
C2 C3 C7 C10 . -174.6(5)
C4 C5 C11 C13 . 152.9(8)
C6 C5 C11 C13 . -27.1(9)
C4 C5 C11 C12 . -83.6(8)
C6 C5 C11 C12 . 96.5(8)
C4 C5 C11 C14 . 37.9(9)
C6 C5 C11 C14 . -142.1(7)
N1 C15 C16 C17 . 2.0(8)
N1 C15 C16 Br2 . -177.5(4)
C15 C16 C17 C18 . -2.7(8)
Br2 C16 C17 C18 . 176.9(4)
C16 C17 C18 C19 . 0.8(8)
C16 C17 C18 Br1 . -179.1(4)
C17 C18 C19 N1 . 1.9(8)
Br1 C18 C19 N1 . -178.1(4)
C18 C19 N1 C15 . -2.7(8)
C18 C19 N1 Co1 . 179.9(4)
C16 C15 N1 C19 . 0.7(8)
C16 C15 N1 Co1 . 178.1(4)
C6 C1 O1 Co1 . -177.8(4)
C2 C1 O1 Co1 . 4.4(5)
C1 C2 O2 Co1 . -4.8(5)
C3 C2 O2 Co1 . 175.2(4)
C2 O2 Co1 O1 2_665 -174.3(3)
C2 O2 Co1 O1 . 5.7(3)
C2 O2 Co1 N1 2_665 96.4(3)
C2 O2 Co1 N1 . -83.6(3)
C1 O1 Co1 O2 2_665 174.4(3)
C1 O1 Co1 O2 . -5.6(3)
C1 O1 Co1 N1 2_665 -96.1(3)
C1 O1 Co1 N1 . 83.9(3)

_cod_database_fobs_code 2108069
